data_4108023
loop_
_publ_author_name
'Guillermo M\'inguez Espallargas'
'Lee Brammer'
'David R. Allan'
'Colin R. Pulham'
'Neil Robertson'
'John E. Warren'

_publ_section_title
;
 Noncovalent Interactions under Extreme Conditions: High-Pressure and
 Low-Temperature Diffraction Studies of the Isostructural Metal-Organic
 Networks (4-Chloropyridinium)2[CoX4] (X = Cl, Br)
;
_journal_name_full 'Journal of the American Chemical Society'
_journal_page_first 9058
_journal_page_last 9071
_journal_paper_doi 10.1021/ja8010868
_journal_volume 130
_journal_year 2008
_chemical_formula_moiety '2(C5 H5 Cl N), Cl4 Co'
_chemical_formula_sum 'C10 H10 Cl6 Co N2'
_chemical_formula_weight 429.83
_chemical_name_systematic
; 
 ? 
;
_space_group_IT_number 15
_symmetry_cell_setting monoclinic
_symmetry_space_group_name_Hall '-C 2yc'
_symmetry_space_group_name_H-M 'C 1 2/c 1'
_atom_sites_solution_hydrogens geom
_atom_sites_solution_primary direct
_atom_sites_solution_secondary difmap
_audit_creation_method SHELXL-97
_cell_angle_alpha 90.00
_cell_angle_beta 100.551(3)
_cell_angle_gamma 90.00
_cell_formula_units_Z 4
_cell_length_a 16.4898(9)
_cell_length_b 7.2729(4)
_cell_length_c 13.7991(8)
_cell_measurement_reflns_used 4933
_cell_measurement_temperature 180(2)
_cell_measurement_theta_max 30.45
_cell_measurement_theta_min 2.51
_cell_volume 1626.93(16)
_computing_cell_refinement 'Bruker SMART'
_computing_data_collection 'Bruker SMART'
_computing_data_reduction 'Bruker SAINT'
_computing_molecular_graphics 'Bruker SHELXTL'
_computing_publication_material 'Bruker SHELXTL'
_computing_structure_refinement 'SHELXL-97 (Sheldrick, 1997)'
_computing_structure_solution 'SHELXS-97 (Sheldrick, 1990)'
_diffrn_ambient_temperature 180(2)
_diffrn_measured_fraction_theta_full 0.991
_diffrn_measured_fraction_theta_max 0.991
_diffrn_measurement_device_type 'CCD area detector'
_diffrn_measurement_method 'phi and omega scans'
_diffrn_radiation_monochromator graphite
_diffrn_radiation_source 'fine-focus sealed tube'
_diffrn_radiation_type MoK\a
_diffrn_radiation_wavelength 0.71073
_diffrn_reflns_av_R_equivalents 0.0266
_diffrn_reflns_av_sigmaI/netI 0.0213
_diffrn_reflns_limit_h_max 23
_diffrn_reflns_limit_h_min -23
_diffrn_reflns_limit_k_max 10
_diffrn_reflns_limit_k_min -10
_diffrn_reflns_limit_l_max 19
_diffrn_reflns_limit_l_min -19
_diffrn_reflns_number 12810
_diffrn_reflns_theta_full 30.67
_diffrn_reflns_theta_max 30.67
_diffrn_reflns_theta_min 2.51
_exptl_absorpt_coefficient_mu 2.026
_exptl_absorpt_correction_T_max 0.8231
_exptl_absorpt_correction_T_min 0.6995
_exptl_absorpt_correction_type multi-scan
_exptl_absorpt_process_details sadabs
_exptl_crystal_colour blue
_exptl_crystal_density_diffrn 1.755
_exptl_crystal_description block
_exptl_crystal_F_000 852
_exptl_crystal_size_max 0.19
_exptl_crystal_size_mid 0.16
_exptl_crystal_size_min 0.10
_refine_diff_density_max 0.956
_refine_diff_density_min -0.855
_refine_diff_density_rms 0.066
_refine_ls_extinction_method none
_refine_ls_goodness_of_fit_ref 1.510
_refine_ls_hydrogen_treatment constr
_refine_ls_matrix_type full
_refine_ls_number_parameters 87
_refine_ls_number_reflns 2496
_refine_ls_number_restraints 0
_refine_ls_restrained_S_all 1.510
_refine_ls_R_factor_all 0.0365
_refine_ls_R_factor_gt 0.0281
_refine_ls_shift/su_max 0.001
_refine_ls_shift/su_mean 0.000
_refine_ls_structure_factor_coef Fsqd
_refine_ls_weighting_details 'calc w=1/[\s^2^(Fo^2^)+(0.0241P)^2^+0.0000P] where P=(Fo^2^+2Fc^2^)/3'
_refine_ls_weighting_scheme calc
_refine_ls_wR_factor_gt 0.0673
_refine_ls_wR_factor_ref 0.0698
_reflns_number_gt 2110
_reflns_number_total 2496
_reflns_threshold_expression >2sigma(I)
_cod_data_source_file ja8010868-file002_04.cif
_cod_data_source_block ilb830m
_cod_database_code 4108023

loop_
_symmetry_equiv_pos_as_xyz
'x, y, z'
'-x, y, -z+1/2'
'x+1/2, y+1/2, z'
'-x+1/2, y+1/2, -z+1/2'
'-x, -y, -z'
'x, -y, z-1/2'
'-x+1/2, -y+1/2, -z'
'x+1/2, -y+1/2, z-1/2'

loop_
_atom_site_label
_atom_site_type_symbol
_atom_site_fract_x
_atom_site_fract_y
_atom_site_fract_z
_atom_site_U_iso_or_equiv
_atom_site_adp_type
_atom_site_occupancy
_atom_site_symmetry_multiplicity
_atom_site_calc_flag
_atom_site_refinement_flags
Co1 Co 0.5000 0.45327(4) 0.2500 0.02248(9) Uani 1 2 d S
Cl1 Cl 0.42488(2) 0.66016(6) 0.14527(3) 0.03751(12) Uani 1 1 d .
Cl2 Cl 0.59122(3) 0.28138(6) 0.18747(3) 0.03693(12) Uani 1 1 d .
N1 N 0.40382(8) 0.81497(19) 0.38826(11) 0.0303(3) Uani 1 1 d .
H1 H 0.4376 0.7701 0.3517 0.036 Uiso 1 1 calc R
C2 C 0.42848(10) 0.8185(2) 0.48606(14) 0.0326(4) Uani 1 1 d .
H2 H 0.4813 0.7722 0.5146 0.039 Uiso 1 1 calc R
C3 C 0.37768(9) 0.8888(2) 0.54527(13) 0.0296(4) Uani 1 1 d .
H3 H 0.3944 0.8919 0.6149 0.036 Uiso 1 1 calc R
C4 C 0.30091(9) 0.9552(2) 0.50022(12) 0.0227(3) Uani 1 1 d .
Cl4 Cl 0.23503(2) 1.04392(5) 0.57133(3) 0.02869(10) Uani 1 1 d .
C5 C 0.27629(10) 0.9481(2) 0.39901(12) 0.0254(3) Uani 1 1 d .
H5 H 0.2234 0.9915 0.3685 0.030 Uiso 1 1 calc R
C6 C 0.33005(10) 0.8767(2) 0.34360(12) 0.0294(3) Uani 1 1 d .
H6 H 0.3148 0.8713 0.2739 0.035 Uiso 1 1 calc R

loop_
_atom_site_aniso_label
_atom_site_aniso_U_11
_atom_site_aniso_U_22
_atom_site_aniso_U_33
_atom_site_aniso_U_23
_atom_site_aniso_U_13
_atom_site_aniso_U_12
Co1 0.02049(15) 0.01998(16) 0.02827(17) 0.000 0.00789(11) 0.000
Cl1 0.02043(18) 0.0414(2) 0.0487(3) 0.0192(2) 0.00081(17) -0.00178(16)
Cl2 0.0357(2) 0.0388(2) 0.0404(2) -0.0054(2) 0.01777(18) 0.00797(18)
N1 0.0279(7) 0.0250(7) 0.0425(8) -0.0005(6) 0.0182(6) 0.0021(5)
C2 0.0226(7) 0.0281(8) 0.0461(10) 0.0007(8) 0.0040(7) 0.0033(6)
C3 0.0284(8) 0.0278(8) 0.0312(9) -0.0010(7) 0.0017(7) 0.0005(6)
C4 0.0231(7) 0.0173(7) 0.0294(8) -0.0003(6) 0.0096(6) -0.0022(5)
Cl4 0.0307(2) 0.0268(2) 0.0315(2) -0.00250(16) 0.01322(16) 0.00092(15)
C5 0.0244(7) 0.0236(8) 0.0285(8) 0.0036(7) 0.0058(6) 0.0025(6)
C6 0.0342(8) 0.0265(8) 0.0294(8) 0.0032(7) 0.0111(7) 0.0012(7)

loop_
_atom_type_symbol
_atom_type_description
_atom_type_scat_dispersion_real
_atom_type_scat_dispersion_imag
_atom_type_scat_source
C C 0.0033 0.0016 'International Tables Vol C Tables 4.2.6.8 and 6.1.1.4'
H H 0.0000 0.0000 'International Tables Vol C Tables 4.2.6.8 and 6.1.1.4'
N N 0.0061 0.0033 'International Tables Vol C Tables 4.2.6.8 and 6.1.1.4'
Cl Cl 0.1484 0.1585 'International Tables Vol C Tables 4.2.6.8 and 6.1.1.4'
Co Co 0.3494 0.9721 'International Tables Vol C Tables 4.2.6.8 and 6.1.1.4'

loop_
_geom_angle_atom_site_label_1
_geom_angle_atom_site_label_2
_geom_angle_atom_site_label_3
_geom_angle
_geom_angle_site_symmetry_1
_geom_angle_site_symmetry_3
Cl2 Co1 Cl2 112.36(3) . 2_655
Cl2 Co1 Cl1 106.595(16) . 2_655
Cl2 Co1 Cl1 116.531(17) 2_655 2_655
Cl2 Co1 Cl1 116.531(17) . .
Cl2 Co1 Cl1 106.595(16) 2_655 .
Cl1 Co1 Cl1 97.73(3) 2_655 .
C2 N1 C6 122.82(14) . .
C2 N1 H1 118.6 . .
C6 N1 H1 118.6 . .
N1 C2 C3 120.17(15) . .
N1 C2 H2 119.9 . .
C3 C2 H2 119.9 . .
C2 C3 C4 117.93(16) . .
C2 C3 H3 121.0 . .
C4 C3 H3 121.0 . .
C5 C4 C3 120.89(15) . .
C5 C4 Cl4 119.47(12) . .
C3 C4 Cl4 119.63(13) . .
C6 C5 C4 118.45(14) . .
C6 C5 H5 120.8 . .
C4 C5 H5 120.8 . .
N1 C6 C5 119.72(16) . .
N1 C6 H6 120.1 . .
C5 C6 H6 120.1 . .

loop_
_geom_bond_atom_site_label_1
_geom_bond_atom_site_label_2
_geom_bond_distance
_geom_bond_site_symmetry_2
Co1 Cl2 2.2462(4) .
Co1 Cl2 2.2462(4) 2_655
Co1 Cl1 2.2873(5) 2_655
Co1 Cl1 2.2873(5) .
N1 C2 1.337(2) .
N1 C6 1.337(2) .
N1 H1 0.8800 .
C2 C3 1.371(2) .
C2 H2 0.9500 .
C3 C4 1.391(2) .
C3 H3 0.9500 .
C4 C5 1.382(2) .
C4 Cl4 1.7175(15) .
C5 C6 1.374(2) .
C5 H5 0.9500 .
C6 H6 0.9500 .

loop_
_geom_torsion_atom_site_label_1
_geom_torsion_atom_site_label_2
_geom_torsion_atom_site_label_3
_geom_torsion_atom_site_label_4
_geom_torsion
C6 N1 C2 C3 -0.5(3)
N1 C2 C3 C4 -0.1(3)
C2 C3 C4 C5 0.9(2)
C2 C3 C4 Cl4 179.81(12)
C3 C4 C5 C6 -1.1(2)
Cl4 C4 C5 C6 179.94(12)
C2 N1 C6 C5 0.2(2)
C4 C5 C6 N1 0.6(2)
